data_7054942
loop_
_publ_author_name
'Schneider, Thomas H.'
'Rieger, Max'
'Ansorg, Kay'
'Sobolev, Alexandre N.'
'Schirmeister, Tanja'
'Engels, Bernd'
'Grabowsky, Simon'

_publ_section_title
;
 Vinyl sulfone building blocks in covalently reversible reactions with
 thiols
;
_journal_name_full 'New J. Chem.'
_journal_paper_doi 10.1039/C5NJ00368G
_journal_year 2015
_chemical_formula_moiety 'C16 H13 N3 O4 S2'
_chemical_formula_sum 'C16 H13 N3 O4 S2'
_chemical_formula_weight 375.41
_space_group_IT_number 14
_symmetry_cell_setting monoclinic
_symmetry_Int_Tables_number 14
_symmetry_space_group_name_Hall '-P 2yn'
_symmetry_space_group_name_H-M 'P 1 21/n 1'
_atom_sites_solution_hydrogens geom
_atom_sites_solution_primary direct
_atom_sites_solution_secondary difmap
_audit_update_record
;
2012-08-20 deposited with the CCDC.
2015-05-27 downloaded from the CCDC.
;
_cell_angle_alpha 90.00
_cell_angle_beta 110.24(3)
_cell_angle_gamma 90.00
_cell_formula_units_Z 4
_cell_length_a 11.226(2)
_cell_length_b 10.807(2)
_cell_length_c 14.909(3)
_cell_measurement_temperature 100(2)
_cell_measurement_theta_max 49.12
_cell_measurement_theta_min 2.80
_cell_volume 1697.1(6)
_computing_cell_refinement
;
CrysAlisPro, Oxford Diffraction Ltd.,
Version 1.171.34.44 (release 25-10-2010 CrysAlis171 .NET)
(compiled Oct 25 2010,18:11:34)
;
_computing_data_collection
;
CrysAlisPro, Oxford Diffraction Ltd.,
Version 1.171.34.44 (release 25-10-2010 CrysAlis171 .NET)
(compiled Oct 25 2010,18:11:34)
;
_computing_data_reduction
;
CrysAlisPro, Oxford Diffraction Ltd.,
Version 1.171.34.44 (release 25-10-2010 CrysAlis171 .NET)
(compiled Oct 25 2010,18:11:34)
;
_computing_molecular_graphics 'X-Seed 2.0 (Barbour, 2001)'
_computing_publication_material 'SHELXL-97 (Sheldrick, 2008)'
_computing_structure_refinement 'SHELXL-97 (Sheldrick, 2008)'
_computing_structure_solution 'SHELXS-97 (Sheldrick, 2008)'
_diffrn_ambient_temperature 100(2)
_diffrn_detector_area_resol_mean 16.0009
_diffrn_measured_fraction_theta_full 0.977
_diffrn_measured_fraction_theta_max 0.977
_diffrn_measurement_device_type 'Oxford Diffraction Xcalibur-S, Sapphire3 CCD'
_diffrn_measurement_method '\w scans'
_diffrn_radiation_source 'fine-focus sealed tube'
_diffrn_radiation_type MoK\a
_diffrn_radiation_wavelength 0.71073
_diffrn_reflns_av_R_equivalents 0.0357
_diffrn_reflns_av_sigmaI/netI 0.0234
_diffrn_reflns_limit_h_max 22
_diffrn_reflns_limit_h_min -23
_diffrn_reflns_limit_k_max 22
_diffrn_reflns_limit_k_min 0
_diffrn_reflns_limit_l_max 31
_diffrn_reflns_limit_l_min 0
_diffrn_reflns_number 129050
_diffrn_reflns_theta_full 49.12
_diffrn_reflns_theta_max 49.12
_diffrn_reflns_theta_min 2.91
_exptl_absorpt_coefficient_mu 0.341
_exptl_absorpt_correction_T_max 0.973
_exptl_absorpt_correction_T_min 0.944
_exptl_absorpt_correction_type multi-scan
_exptl_absorpt_process_details
;
CrysAlisPro, Oxford Diffraction Ltd.,
Version 1.171.34.44 (release 25-10-2010 CrysAlis171 .NET)
(compiled Oct 25 2010,18:11:34)
Empirical absorption correction using spherical harmonics,
implemented in SCALE3 ABSPACK scaling algorithm.
;
_exptl_crystal_density_diffrn 1.469
_exptl_crystal_density_method 'not measured'
_exptl_crystal_F_000 776
_exptl_crystal_size_max 0.34
_exptl_crystal_size_mid 0.14
_exptl_crystal_size_min 0.08
_refine_diff_density_max 1.021
_refine_diff_density_min -0.257
_refine_diff_density_rms 0.085
_refine_ls_goodness_of_fit_ref 1.127
_refine_ls_hydrogen_treatment refall
_refine_ls_matrix_type full
_refine_ls_number_parameters 283
_refine_ls_number_reflns 17254
_refine_ls_number_restraints 0
_refine_ls_restrained_S_all 1.127
_refine_ls_R_factor_all 0.0572
_refine_ls_R_factor_gt 0.0460
_refine_ls_shift/su_max 0.003
_refine_ls_shift/su_mean 0.000
_refine_ls_structure_factor_coef Fsqd
_refine_ls_weighting_details 'calc w=1/[\s^2^(Fo^2^)+(0.0506P)^2^+0.2157P] where P=(Fo^2^+2Fc^2^)/3'
_refine_ls_weighting_scheme calc
_refine_ls_wR_factor_gt 0.1073
_refine_ls_wR_factor_ref 0.1126
_reflns_number_gt 14297
_reflns_number_total 17254
_reflns_threshold_expression >2sigma(I)
_cod_data_source_file c5nj00368g3.cif
_cod_data_source_block TS799
_cod_original_cell_volume 1697.2(6)
_cod_original_sg_symbol_H-M 'P 21/n'
_cod_database_code 7054942

loop_
_symmetry_equiv_pos_as_xyz
'x, y, z'
'-x+1/2, y+1/2, -z+1/2'
'-x, -y, -z'
'x-1/2, -y-1/2, z-1/2'

loop_
_atom_site_label
_atom_site_type_symbol
_atom_site_fract_x
_atom_site_fract_y
_atom_site_fract_z
_atom_site_U_iso_or_equiv
_atom_site_adp_type
_atom_site_occupancy
_atom_site_symmetry_multiplicity
_atom_site_calc_flag
_atom_site_refinement_flags
S1 S 0.569805(14) -0.029001(13) 0.855541(10) 0.01283(3) Uani 1 1 d .
S2 S 0.291281(14) 0.237240(13) 0.868998(11) 0.01400(3) Uani 1 1 d .
O1 O 0.68220(5) -0.05950(5) 0.93507(4) 0.02017(8) Uani 1 1 d .
O2 O 0.48500(5) -0.12664(4) 0.80547(4) 0.01881(8) Uani 1 1 d .
O3 O -0.24900(5) 0.01352(5) 0.48465(4) 0.02254(9) Uani 1 1 d .
O4 O -0.29158(5) -0.11925(6) 0.57856(5) 0.02476(10) Uani 1 1 d .
N1 N 0.63142(6) 0.22320(5) 1.02372(4) 0.01802(8) Uani 1 1 d .
N2 N 0.27699(5) -0.00741(5) 0.82311(4) 0.01465(7) Uani 1 1 d .
N3 N -0.21934(5) -0.04791(5) 0.55866(4) 0.01705(8) Uani 1 1 d .
C1 C 0.48350(5) 0.08016(5) 0.89515(4) 0.01220(7) Uani 1 1 d .
C2 C 0.35109(5) 0.09106(5) 0.85961(4) 0.01189(7) Uani 1 1 d .
C3 C 0.56146(5) 0.16289(5) 0.96431(4) 0.01325(7) Uani 1 1 d .
C4 C 0.14153(6) 0.20883(6) 0.88514(5) 0.01647(8) Uani 1 1 d .
C5 C 0.61814(5) 0.05341(5) 0.77180(4) 0.01274(7) Uani 1 1 d .
C6 C 0.53136(6) 0.07001(6) 0.67949(4) 0.01651(9) Uani 1 1 d .
C7 C 0.56695(7) 0.14111(7) 0.61505(5) 0.02041(10) Uani 1 1 d .
C8 C 0.68715(7) 0.19500(7) 0.64339(5) 0.02035(10) Uani 1 1 d .
C9 C 0.77269(6) 0.17713(7) 0.73543(5) 0.01955(10) Uani 1 1 d .
C10 C 0.73892(6) 0.10577(6) 0.80072(5) 0.01662(9) Uani 1 1 d .
C11 C 0.15131(5) -0.01045(5) 0.75724(4) 0.01272(7) Uani 1 1 d .
C12 C 0.11150(6) 0.06705(5) 0.67755(4) 0.01477(8) Uani 1 1 d .
C13 C -0.01113(6) 0.05542(5) 0.61187(4) 0.01507(8) Uani 1 1 d .
C14 C -0.09016(5) -0.03432(5) 0.62757(4) 0.01384(7) Uani 1 1 d .
C15 C -0.05206(6) -0.11235(6) 0.70660(4) 0.01599(8) Uani 1 1 d .
C16 C 0.07021(6) -0.10017(5) 0.77187(4) 0.01547(8) Uani 1 1 d .
H2 H 0.3133(14) -0.0790(14) 0.8361(11) 0.032(3) Uiso 1 1 d .
H4A H 0.0768(12) 0.1982(12) 0.8258(9) 0.022(3) Uiso 1 1 d .
H4B H 0.1480(13) 0.1414(13) 0.9265(10) 0.027(3) Uiso 1 1 d .
H4C H 0.1257(13) 0.2803(14) 0.9148(10) 0.032(3) Uiso 1 1 d .
H6 H 0.4489(13) 0.0306(13) 0.6603(10) 0.028(3) Uiso 1 1 d .
H7 H 0.5071(13) 0.1538(13) 0.5507(10) 0.028(3) Uiso 1 1 d .
H8 H 0.7116(13) 0.2422(14) 0.5977(11) 0.031(3) Uiso 1 1 d .
H9 H 0.8539(13) 0.2165(14) 0.7526(10) 0.031(3) Uiso 1 1 d .
H10 H 0.7964(14) 0.0932(15) 0.8632(11) 0.038(4) Uiso 1 1 d .
H12 H 0.1698(11) 0.1264(12) 0.6671(9) 0.020(3) Uiso 1 1 d .
H13 H -0.0413(13) 0.1041(13) 0.5570(10) 0.027(3) Uiso 1 1 d .
H15 H -0.1113(12) -0.1721(13) 0.7125(9) 0.023(3) Uiso 1 1 d .
H16 H 0.0973(12) -0.1527(13) 0.8262(9) 0.026(3) Uiso 1 1 d .
O5 O 1.0137(9) -0.0509(9) 0.9764(7) 0.037(3) Uiso 0.088(4) 1 d P

loop_
_atom_site_aniso_label
_atom_site_aniso_U_11
_atom_site_aniso_U_22
_atom_site_aniso_U_33
_atom_site_aniso_U_23
_atom_site_aniso_U_13
_atom_site_aniso_U_12
S1 0.01524(5) 0.01094(5) 0.01296(5) 0.00086(3) 0.00569(4) 0.00248(4)
S2 0.01483(5) 0.01082(5) 0.01651(6) 0.00074(4) 0.00562(4) 0.00149(4)
O1 0.0211(2) 0.0222(2) 0.01606(18) 0.00540(14) 0.00504(15) 0.01031(16)
O2 0.0240(2) 0.01188(16) 0.0238(2) -0.00372(13) 0.01244(17) -0.00300(14)
O3 0.0207(2) 0.0225(2) 0.01819(19) 0.00211(15) -0.00125(15) 0.00074(16)
O4 0.01492(19) 0.0256(2) 0.0303(3) 0.00204(19) 0.00345(17) -0.00445(16)
N1 0.0178(2) 0.0170(2) 0.0175(2) -0.00327(15) 0.00382(16) -0.00150(15)
N2 0.01346(17) 0.01044(15) 0.01707(18) 0.00130(12) 0.00149(13) 0.00001(12)
N3 0.01401(18) 0.01600(19) 0.0182(2) -0.00154(14) 0.00176(14) 0.00042(14)
C1 0.01297(17) 0.01141(16) 0.01236(17) -0.00041(12) 0.00457(13) 0.00059(13)
C2 0.01309(17) 0.01072(16) 0.01155(16) 0.00104(12) 0.00388(13) 0.00047(12)
C3 0.01391(18) 0.01274(18) 0.01317(18) -0.00005(13) 0.00475(14) 0.00046(13)
C4 0.0137(2) 0.0192(2) 0.0161(2) 0.00021(16) 0.00467(16) 0.00275(16)
C5 0.01208(17) 0.01366(18) 0.01236(17) -0.00067(13) 0.00408(13) 0.00034(13)
C6 0.0153(2) 0.0201(2) 0.01263(19) -0.00013(15) 0.00292(15) -0.00332(16)
C7 0.0232(3) 0.0241(3) 0.0131(2) 0.00166(18) 0.00517(18) -0.0029(2)
C8 0.0243(3) 0.0197(2) 0.0209(3) 0.00100(19) 0.0128(2) -0.0021(2)
C9 0.0145(2) 0.0210(2) 0.0251(3) -0.00055(19) 0.00934(19) -0.00181(17)
C10 0.01169(19) 0.0192(2) 0.0177(2) -0.00009(16) 0.00352(15) 0.00008(15)
C11 0.01280(18) 0.01130(17) 0.01305(17) 0.00019(13) 0.00319(13) -0.00004(13)
C12 0.0154(2) 0.01419(19) 0.01357(18) 0.00171(14) 0.00355(15) -0.00213(14)
C13 0.0159(2) 0.01452(19) 0.01305(18) 0.00138(14) 0.00273(15) -0.00124(15)
C14 0.01291(18) 0.01313(18) 0.01404(18) -0.00074(13) 0.00284(14) -0.00002(13)
C15 0.0146(2) 0.0145(2) 0.0180(2) 0.00181(15) 0.00442(16) -0.00179(15)
C16 0.0152(2) 0.01353(19) 0.0163(2) 0.00292(14) 0.00368(15) -0.00128(15)

loop_
_atom_type_symbol
_atom_type_description
_atom_type_scat_dispersion_real
_atom_type_scat_dispersion_imag
_atom_type_scat_source
C C 0.0033 0.0016 'International Tables Vol C Tables 4.2.6.8 and 6.1.1.4'
H H 0.0000 0.0000 'International Tables Vol C Tables 4.2.6.8 and 6.1.1.4'
N N 0.0061 0.0033 'International Tables Vol C Tables 4.2.6.8 and 6.1.1.4'
O O 0.0106 0.0060 'International Tables Vol C Tables 4.2.6.8 and 6.1.1.4'
S S 0.1246 0.1234 'International Tables Vol C Tables 4.2.6.8 and 6.1.1.4'

loop_
_geom_angle_atom_site_label_1
_geom_angle_atom_site_label_2
_geom_angle_atom_site_label_3
_geom_angle
O1 S1 O2 119.46(4)
O1 S1 C1 107.80(3)
O2 S1 C1 108.87(3)
O1 S1 C5 107.57(3)
O2 S1 C5 108.19(3)
C1 S1 C5 103.86(3)
C2 S2 C4 105.03(3)
C2 N2 C11 128.96(5)
O4 N3 O3 123.99(6)
O4 N3 C14 118.00(6)
O3 N3 C14 118.00(6)
C2 C1 C3 122.04(5)
C2 C1 S1 124.55(4)
C3 C1 S1 113.32(4)
N2 C2 C1 120.93(5)
N2 C2 S2 123.30(4)
C1 C2 S2 115.75(4)
N1 C3 C1 174.83(6)
C10 C5 C6 121.71(6)
C10 C5 S1 119.38(5)
C6 C5 S1 118.81(4)
C5 C10 C9 118.66(6)
C8 C9 C10 120.32(6)
C9 C8 C7 120.46(6)
C6 C7 C8 120.01(6)
C7 C6 C5 118.84(6)
C12 C11 C16 121.02(6)
C12 C11 N2 121.77(5)
C16 C11 N2 117.08(5)
C13 C12 C11 119.50(6)
C14 C13 C12 118.61(5)
C13 C14 C15 122.66(6)
C13 C14 N3 119.13(5)
C15 C14 N3 118.21(6)
C16 C15 C14 118.45(6)
C15 C16 C11 119.75(5)

loop_
_geom_bond_atom_site_label_1
_geom_bond_atom_site_label_2
_geom_bond_distance
_geom_bond_site_symmetry_2
S1 O1 1.4392(8) .
S1 O2 1.4441(6) .
S1 C1 1.7536(6) .
S1 C5 1.7650(6) .
S2 C2 1.7411(6) .
S2 C4 1.8051(7) .
O3 N3 1.2307(8) .
O4 N3 1.2276(8) .
N1 C3 1.1596(8) .
N2 C2 1.3443(8) .
N2 C11 1.4133(9) .
N3 C14 1.4660(9) .
C1 C2 1.3997(8) .
C1 C3 1.4156(9) .
C5 C10 1.3928(9) .
C5 C6 1.3956(10) .
C10 C9 1.3933(10) .
C9 C8 1.3895(12) .
C8 C7 1.3942(11) .
C7 C6 1.3924(9) .
C11 C12 1.3948(8) .
C11 C16 1.3979(8) .
C12 C13 1.3918(10) .
C13 C14 1.3879(8) .
C14 C15 1.3905(9) .
C15 C16 1.3871(10) .
O5 O5 1.395(19) 3_757

loop_
_geom_torsion_atom_site_label_1
_geom_torsion_atom_site_label_2
_geom_torsion_atom_site_label_3
_geom_torsion_atom_site_label_4
_geom_torsion
O1 S1 C1 C2 -148.87(5)
O2 S1 C1 C2 -17.91(6)
C5 S1 C1 C2 97.18(5)
O1 S1 C1 C3 34.43(5)
O2 S1 C1 C3 165.39(4)
C5 S1 C1 C3 -79.52(5)
C11 N2 C2 C1 -156.58(6)
C11 N2 C2 S2 25.15(9)
C3 C1 C2 N2 -155.58(5)
S1 C1 C2 N2 28.00(8)
C3 C1 C2 S2 22.82(7)
S1 C1 C2 S2 -153.61(3)
C4 S2 C2 N2 30.24(5)
C4 S2 C2 C1 -148.11(4)
C2 C1 C3 N1 146.1(7)
S1 C1 C3 N1 -37.1(7)
O1 S1 C5 C10 -17.52(6)
O2 S1 C5 C10 -147.83(5)
C1 S1 C5 C10 96.58(5)
O1 S1 C5 C6 165.94(5)
O2 S1 C5 C6 35.62(6)
C1 S1 C5 C6 -79.96(5)
C6 C5 C10 C9 0.47(9)
S1 C5 C10 C9 -175.97(5)
C5 C10 C9 C8 -0.17(10)
C10 C9 C8 C7 -0.45(11)
C9 C8 C7 C6 0.76(11)
C8 C7 C6 C5 -0.46(11)
C10 C5 C6 C7 -0.16(10)
S1 C5 C6 C7 176.31(5)
C2 N2 C11 C12 42.08(9)
C2 N2 C11 C16 -141.92(6)
C16 C11 C12 C13 0.41(9)
N2 C11 C12 C13 176.26(5)
C11 C12 C13 C14 -0.49(9)
C12 C13 C14 C15 0.51(9)
C12 C13 C14 N3 -179.70(5)
O4 N3 C14 C13 -173.00(6)
O3 N3 C14 C13 6.53(9)
O4 N3 C14 C15 6.81(9)
O3 N3 C14 C15 -173.66(6)
C13 C14 C15 C16 -0.41(9)
N3 C14 C15 C16 179.79(6)
C14 C15 C16 C11 0.31(9)
C12 C11 C16 C15 -0.32(9)
N2 C11 C16 C15 -176.36(6)
